data_4350338
loop_
_publ_author_name
'Hayashi, Kunihiko'
'Murakami, Hideyuki'
'Nomiya, Kenji'

_publ_section_title
;
 Novel Ti-O-Ti bonding species constructed in a metal-oxide cluster:
 reaction products of bis(oxalato)oxotitanate(IV) with the dimeric,
 1,2-dititanium(IV)-substituted Keggin polyoxotungstate.
;
_journal_issue 20
_journal_name_full 'Inorganic chemistry'
_journal_page_first 8078
_journal_page_last 8085
_journal_paper_doi 10.1021/ic060661i
_journal_volume 45
_journal_year 2006
_chemical_formula_sum 'C8 H29 K6 O70 P Ti4 W10'
_chemical_formula_weight 3540.98
_space_group_IT_number 2
_space_group_name_Hall '-P 1'
_space_group_name_H-M_alt 'P -1'
_symmetry_cell_setting triclinic
_symmetry_space_group_name_H-M 'P -1'
_atom_sites_solution_hydrogens geom
_atom_sites_solution_primary direct
_atom_sites_solution_secondary difmap
_audit_creation_method SHELXL-97
_cell_angle_alpha 101.182(4)
_cell_angle_beta 92.160(5)
_cell_angle_gamma 101.480(4)
_cell_formula_units_Z 2
_cell_length_a 12.638(4)
_cell_length_b 14.219(5)
_cell_length_c 18.992(6)
_cell_measurement_reflns_used 7374
_cell_measurement_temperature 90(2)
_cell_measurement_theta_max 28.16
_cell_measurement_theta_min 2.17
_cell_volume 3270.7(19)
_computing_cell_refinement 'Bruker SMART'
_computing_data_collection 'Bruker SMART'
_computing_data_reduction 'Bruker SAINT'
_computing_molecular_graphics 'Bruker SHELXTL'
_computing_publication_material 'Bruker SHELXTL'
_computing_structure_refinement 'SHELXL-97 (Sheldrick, 1997)'
_computing_structure_solution 'SHELXS-97 (Sheldrick, 1990)'
_diffrn_ambient_temperature 90(2)
_diffrn_measured_fraction_theta_full 0.975
_diffrn_measured_fraction_theta_max 0.975
_diffrn_measurement_device_type 'CCD area detector'
_diffrn_measurement_method 'phi and omega scans'
_diffrn_radiation_monochromator graphite
_diffrn_radiation_source 'fine-focus sealed tube'
_diffrn_radiation_type 'Mo K\a'
_diffrn_radiation_wavelength 0.71073
_diffrn_reflns_av_R_equivalents 0.0582
_diffrn_reflns_av_sigmaI/netI 0.0784
_diffrn_reflns_limit_h_max 16
_diffrn_reflns_limit_h_min -16
_diffrn_reflns_limit_k_max 18
_diffrn_reflns_limit_k_min -18
_diffrn_reflns_limit_l_max 25
_diffrn_reflns_limit_l_min -25
_diffrn_reflns_number 37733
_diffrn_reflns_theta_full 28.28
_diffrn_reflns_theta_max 28.28
_diffrn_reflns_theta_min 1.10
_exptl_absorpt_coefficient_mu 18.499
_exptl_absorpt_correction_T_max 0.7086
_exptl_absorpt_correction_T_min 0.3192
_exptl_absorpt_correction_type empirical
_exptl_crystal_density_diffrn 3.595
_exptl_crystal_density_meas 0
_exptl_crystal_density_method 'not measured'
_exptl_crystal_F_000 3188
_exptl_crystal_size_max 0.08
_exptl_crystal_size_mid 0.06
_exptl_crystal_size_min 0.02
_refine_diff_density_max 8.780
_refine_diff_density_min -3.973
_refine_diff_density_rms 0.646
_refine_ls_extinction_method none
_refine_ls_goodness_of_fit_ref 1.052
_refine_ls_hydrogen_treatment mixed
_refine_ls_matrix_type full
_refine_ls_number_parameters 901
_refine_ls_number_reflns 15838
_refine_ls_number_restraints 600
_refine_ls_restrained_S_all 1.050
_refine_ls_R_factor_all 0.0806
_refine_ls_R_factor_gt 0.0536
_refine_ls_shift/su_max 0.257
_refine_ls_shift/su_mean 0.003
_refine_ls_structure_factor_coef Fsqd
_refine_ls_weighting_details 'calc w=1/[\s^2^(Fo^2^)+(0.0787P)^2^+58.1552P] where P=(Fo^2^+2Fc^2^)/3'
_refine_ls_weighting_scheme calc
_refine_ls_wR_factor_gt 0.1398
_refine_ls_wR_factor_ref 0.1594
_reflns_number_gt 11734
_reflns_number_total 15838
_reflns_threshold_expression >2sigma(I)
_cod_data_source_file ic060661isi20060419_042032.cif
_cod_data_source_block kh46s
_cod_depositor_comments
;
The following automatic conversions were performed:

data item '_symmetry_cell_setting' value 'Triclinic' was changed to
'triclinic' in accordance with the
/home/saulius/struct/COD-crude-data/automatic-downloads/DataCite-retrospective/ACS/depositions/lib/dictionaries/cif_core.dic
dictionary named 'cif_core.dic' version 2.4.2 last updated on
2011-04-26.

Automatic conversion script
Id: cif_fix_values 6909 2019-04-08 15:41:33Z antanas 

 Corrected the values of the '_diffrn_radiation_type',
 '_refine_diff_density_rms' and '_refine_ls_weighting_details'
 data items after consulting the original publication.

 Antanas Vaitkus,
 2019-12-11
;
_cod_original_cell_volume 3270.8(18)
_cod_original_sg_symbol_H-M P-1
_cod_database_code 4350338

loop_
_symmetry_equiv_pos_as_xyz
'x, y, z'
'-x, -y, -z'

loop_
_atom_site_label
_atom_site_type_symbol
_atom_site_fract_x
_atom_site_fract_y
_atom_site_fract_z
_atom_site_U_iso_or_equiv
_atom_site_adp_type
_atom_site_occupancy
_atom_site_symmetry_multiplicity
_atom_site_calc_flag
_atom_site_refinement_flags
C1 C 1.2006(13) 0.4939(12) 0.3669(9) 0.019(3) Uani 1 1 d U
C2 C 1.1795(13) 0.4575(12) 0.4369(9) 0.020(3) Uani 1 1 d U
C3 C 0.7280(19) 0.5738(17) 0.1560(12) 0.043(5) Uani 1 1 d U
C4 C 0.6177(18) 0.5297(16) 0.1700(12) 0.039(5) Uani 1 1 d U
C5 C 0.7552(16) 0.4069(14) -0.0031(10) 0.031(4) Uani 1 1 d U
C6 C 0.6379(13) 0.3664(12) 0.0137(9) 0.020(3) Uani 1 1 d U
C7 C 1.2151(15) 0.2083(14) 0.0828(10) 0.029(4) Uani 1 1 d U
C8 C 1.1937(13) 0.0970(12) 0.0723(9) 0.019(3) Uani 1 1 d U
O1 O 1.0104(8) 0.1777(7) 0.1941(6) 0.015(2) Uani 1 1 d U
O2 O 1.2045(9) 0.2791(8) 0.2714(6) 0.018(2) Uani 1 1 d U
O3 O 1.0036(8) 0.3089(7) 0.3155(5) 0.014(2) Uani 1 1 d U
O4 O 1.1083(9) 0.2076(8) 0.3867(6) 0.018(2) Uani 1 1 d U
O5 O 0.8609(8) 0.3796(7) 0.4128(5) 0.013(2) Uani 1 1 d U
O6 O 0.6794(8) 0.3478(8) 0.2939(6) 0.016(2) Uani 1 1 d U
O7 O 0.6874(9) 0.1434(8) 0.1041(6) 0.018(2) Uani 1 1 d U
O8 O 0.8811(9) 0.0330(8) 0.0906(6) 0.019(2) Uani 1 1 d U
O9 O 1.1128(9) 0.0815(8) 0.2702(6) 0.018(2) Uani 1 1 d U
O10 O 1.0884(9) 0.1608(8) 0.5194(6) 0.023(2) Uani 1 1 d U
O11 O 0.9283(8) 0.2307(7) 0.4548(6) 0.015(2) Uani 1 1 d U
O12 O 0.7923(9) 0.3322(8) 0.5404(6) 0.020(2) Uani 1 1 d U
O13 O 0.6537(8) 0.2819(7) 0.4176(5) 0.011(2) Uani 1 1 d U
O14 O 0.4757(9) 0.2702(8) 0.3218(6) 0.018(2) Uani 1 1 d U
O15 O 0.5907(8) 0.1658(7) 0.2243(5) 0.014(2) Uani 1 1 d U
O16 O 0.4877(9) 0.0274(8) 0.1002(6) 0.020(2) Uani 1 1 d U
O17 O 0.6723(8) -0.0476(8) 0.1081(6) 0.016(2) Uani 1 1 d U
O18 O 0.8130(9) -0.1670(8) 0.0724(6) 0.021(2) Uani 1 1 d U
O19 O 0.9409(9) -0.0501(8) 0.1975(6) 0.017(2) Uani 1 1 d U
O20 O 1.1041(9) -0.1135(8) 0.2728(6) 0.024(2) Uani 1 1 d U
O21 O 1.0576(8) 0.0213(7) 0.3875(6) 0.015(2) Uani 1 1 d U
O22 O 0.9236(8) 0.1027(7) 0.3178(5) 0.014(2) Uani 1 1 d U
O23 O 0.7690(8) 0.1938(7) 0.3318(5) 0.0105(19) Uani 1 1 d U
O24 O 0.7756(8) 0.0712(7) 0.2178(5) 0.012(2) Uani 1 1 d U
O25 O 0.7363(8) 0.0154(7) 0.3327(5) 0.0087(19) Uani 1 1 d U
O26 O 0.8864(8) 0.0456(7) 0.4568(5) 0.014(2) Uani 1 1 d U
O27 O 0.7335(8) 0.1428(7) 0.4660(5) 0.013(2) Uani 1 1 d U
O28 O 0.5494(8) 0.1091(7) 0.3438(5) 0.013(2) Uani 1 1 d U
O29 O 0.5562(8) -0.0188(7) 0.2253(5) 0.013(2) Uani 1 1 d U
O30 O 0.7423(8) -0.1330(7) 0.2089(5) 0.015(2) Uani 1 1 d U
O31 O 0.8923(8) -0.1100(7) 0.3127(5) 0.013(2) Uani 1 1 d U
O32 O 0.7208(9) -0.0074(8) 0.5439(6) 0.022(2) Uani 1 1 d U
O33 O 0.5859(8) -0.0195(7) 0.4208(5) 0.013(2) Uani 1 1 d U
O34 O 0.4019(8) -0.0715(7) 0.3219(5) 0.014(2) Uani 1 1 d U
O35 O 0.5894(8) -0.1494(7) 0.3012(5) 0.013(2) Uani 1 1 d U
O36 O 0.7266(9) -0.2810(8) 0.2911(6) 0.017(2) Uani 1 1 d U
O37 O 0.7379(8) -0.1200(7) 0.4046(5) 0.014(2) Uani 1 1 d U
O1H O 0.9499(9) 0.5684(8) 0.4154(6) 0.019(2) Uani 1 1 d U
O2H O 0.7476(9) 0.5521(8) 0.3339(6) 0.020(2) Uani 1 1 d U
O3H O 0.7472(11) 0.1573(10) -0.0281(7) 0.034(3) Uani 1 1 d U
O4H O 0.9753(9) 0.1250(8) -0.0166(6) 0.023(2) Uani 1 1 d U
O1M O 0.8964(8) 0.4491(7) 0.2817(5) 0.015(2) Uani 1 1 d U
O2M O 0.7645(9) 0.3425(8) 0.1613(6) 0.018(2) Uani 1 1 d U
O3M O 0.9046(9) 0.2411(8) 0.0908(6) 0.020(2) Uani 1 1 d U
O1O O 1.2956(11) 0.5167(10) 0.3489(7) 0.035(3) Uani 1 1 d U
O2O O 1.1154(9) 0.4976(8) 0.3307(6) 0.021(2) Uani 1 1 d U
O3O O 1.2576(11) 0.4520(10) 0.4781(7) 0.032(3) Uani 1 1 d U
O4O O 1.0786(9) 0.4358(8) 0.4467(6) 0.019(2) Uani 1 1 d U
O5O O 0.7442(17) 0.6358(15) 0.1152(11) 0.075(6) Uani 1 1 d U
O6O O 0.8041(10) 0.5433(9) 0.1889(7) 0.028(3) Uani 1 1 d U
O7O O 0.5354(16) 0.5589(14) 0.1485(10) 0.065(5) Uani 1 1 d U
O8O O 0.6139(10) 0.4623(9) 0.2077(7) 0.030(3) Uani 1 1 d U
O9O O 0.7806(15) 0.4746(14) -0.0317(10) 0.065(5) Uani 1 1 d U
O10O O 0.8223(10) 0.3593(9) 0.0202(7) 0.028(3) Uani 1 1 d U
O11O O 0.6267(10) 0.2893(9) 0.0396(6) 0.025(3) Uani 1 1 d U
O12O O 0.5669(10) 0.4109(9) 0.0024(7) 0.031(3) Uani 1 1 d U
O13O O 1.3087(11) 0.2581(10) 0.0852(7) 0.032(3) Uani 1 1 d U
O14O O 1.1282(9) 0.2439(8) 0.0903(6) 0.023(2) Uani 1 1 d U
O15O O 1.2680(9) 0.0528(8) 0.0598(6) 0.024(3) Uani 1 1 d U
O16O O 1.0973(9) 0.0589(8) 0.0829(6) 0.022(2) Uani 1 1 d U
P1 P 0.8019(3) 0.0981(3) 0.29874(19) 0.0089(7) Uani 1 1 d U
Ti1 Ti 0.9716(2) 0.42944(19) 0.35826(14) 0.0126(5) Uani 1 1 d U
Ti2 Ti 0.7584(2) 0.43166(19) 0.23888(15) 0.0137(5) Uani 1 1 d U
Ti3 Ti 0.7655(2) 0.2530(2) 0.07707(15) 0.0176(6) Uani 1 1 d U
Ti4 Ti 0.9840(2) 0.1486(2) 0.09482(15) 0.0156(5) Uani 1 1 d U
W1 W 1.08005(5) 0.21409(4) 0.28489(3) 0.01272(13) Uani 1 1 d U
W2 W 1.01411(5) 0.13556(4) 0.44007(3) 0.01464(13) Uani 1 1 d U
W3 W 0.79551(5) 0.27579(4) 0.45219(3) 0.01199(13) Uani 1 1 d U
W4 W 0.59934(5) 0.23964(4) 0.31869(3) 0.01166(13) Uani 1 1 d U
W5 W 0.60745(5) 0.05594(4) 0.15297(3) 0.01380(13) Uani 1 1 d U
W6 W 0.81434(5) -0.06375(4) 0.13667(3) 0.01439(13) Uani 1 1 d U
W7 W 1.02140(5) -0.03240(4) 0.28795(4) 0.01505(13) Uani 1 1 d U
W8 W 0.73651(5) 0.00903(4) 0.45726(3) 0.01159(13) Uani 1 1 d U
W9 W 0.53851(5) -0.02666(4) 0.32183(3) 0.01115(12) Uani 1 1 d U
W10 W 0.73926(5) -0.15599(4) 0.30251(3) 0.01177(13) Uani 1 1 d U
K1 K 0.4500(3) 0.1491(3) 0.0104(2) 0.0228(7) Uani 1 1 d U
K2 K 0.3200(3) 0.1271(3) 0.3628(2) 0.0321(9) Uani 1 1 d U
K3 K 0.7568(3) 0.1960(3) 0.6312(2) 0.0330(9) Uani 1 1 d U
K4 K 0.5502(5) 0.3671(4) 0.5376(3) 0.0598(15) Uani 1 1 d U
K5 K 0.3964(6) 0.4013(5) 0.2464(4) 0.0785(19) Uani 1 1 d U
K6 K 0.3625(7) 0.4023(6) 0.0153(5) 0.092(2) Uani 1 1 d U
O1S O 0.9798(10) 0.2660(9) 0.6311(7) 0.027(3) Uani 1 1 d U
O2S O 0.0474(11) 0.4092(10) 0.1790(7) 0.033(3) Uani 1 1 d U
O3S O 0.4594(11) 0.2431(10) -0.1195(8) 0.038(3) Uani 1 1 d U
O4S O 0.3124(12) 0.0258(10) 0.2112(8) 0.040(3) Uani 1 1 d U
O5S O 0.9551(15) 0.5898(14) 0.9310(10) 0.066(5) Uani 1 1 d U
O6S O 0.3251(14) 0.2716(13) 0.4972(10) 0.059(4) Uani 1 1 d U
O7S O 0.6609(15) 0.1818(13) 0.8486(10) 0.063(5) Uani 1 1 d U
O8S O 0.9999(15) 0.3273(13) 0.7774(10) 0.062(5) Uani 1 1 d U
O9S O 0.0262(17) 0.2803(15) 0.9146(11) 0.048(5) Uani 0.75 1 d PU
O10S O 0.534(2) 0.1700(18) 0.5234(13) 0.063(6) Uani 0.75 1 d PU
O11S O 0.252(3) 0.480(2) 0.1745(18) 0.055(8) Uani 0.50 1 d PU

loop_
_atom_site_aniso_label
_atom_site_aniso_U_11
_atom_site_aniso_U_22
_atom_site_aniso_U_33
_atom_site_aniso_U_23
_atom_site_aniso_U_13
_atom_site_aniso_U_12
C1 0.019(3) 0.019(3) 0.019(3) 0.0038(12) 0.0013(10) 0.0039(12)
C2 0.020(3) 0.021(3) 0.021(3) 0.0041(12) 0.0014(10) 0.0045(12)
C3 0.043(5) 0.043(5) 0.043(5) 0.0090(14) 0.0035(11) 0.0091(15)
C4 0.039(5) 0.039(5) 0.039(5) 0.0079(14) 0.0030(11) 0.0087(14)
C5 0.031(4) 0.031(4) 0.031(4) 0.0066(13) 0.0024(11) 0.0067(13)
C6 0.020(3) 0.020(3) 0.020(3) 0.0043(12) 0.0017(10) 0.0044(12)
C7 0.029(4) 0.029(4) 0.029(4) 0.0062(13) 0.0023(11) 0.0061(13)
C8 0.019(3) 0.020(3) 0.019(3) 0.0039(12) 0.0016(10) 0.0040(12)
O1 0.016(2) 0.015(2) 0.015(2) 0.0036(11) 0.0014(10) 0.0032(11)
O2 0.018(2) 0.018(2) 0.019(2) 0.0039(11) 0.0016(10) 0.0037(11)
O3 0.014(2) 0.014(2) 0.014(2) 0.0031(11) 0.0010(10) 0.0030(11)
O4 0.018(2) 0.018(2) 0.018(2) 0.0041(11) 0.0012(10) 0.0036(11)
O5 0.013(2) 0.012(2) 0.013(2) 0.0024(11) 0.0004(10) 0.0028(11)
O6 0.016(2) 0.015(2) 0.016(2) 0.0033(11) 0.0015(10) 0.0034(11)
O7 0.019(2) 0.018(2) 0.018(2) 0.0039(11) 0.0014(10) 0.0040(11)
O8 0.019(2) 0.019(2) 0.019(2) 0.0040(11) 0.0015(10) 0.0038(11)
O9 0.018(2) 0.018(2) 0.018(2) 0.0040(11) 0.0015(10) 0.0034(11)
O10 0.023(3) 0.023(3) 0.023(3) 0.0051(11) 0.0014(10) 0.0049(11)
O11 0.015(2) 0.015(2) 0.016(2) 0.0036(11) 0.0006(10) 0.0037(11)
O12 0.020(2) 0.020(2) 0.020(2) 0.0041(11) 0.0017(10) 0.0036(11)
O13 0.011(2) 0.011(2) 0.012(2) 0.0023(11) 0.0011(10) 0.0023(11)
O14 0.018(2) 0.018(2) 0.019(2) 0.0039(11) 0.0016(10) 0.0040(11)
O15 0.014(2) 0.014(2) 0.014(2) 0.0029(11) 0.0008(10) 0.0030(11)
O16 0.021(3) 0.021(2) 0.020(3) 0.0048(11) 0.0011(10) 0.0042(11)
O17 0.016(2) 0.016(2) 0.016(2) 0.0033(11) 0.0013(10) 0.0034(11)
O18 0.021(3) 0.021(3) 0.021(3) 0.0043(11) 0.0021(10) 0.0044(11)
O19 0.017(2) 0.017(2) 0.017(2) 0.0038(11) 0.0016(10) 0.0032(11)
O20 0.024(3) 0.024(3) 0.024(3) 0.0052(11) 0.0020(10) 0.0053(11)
O21 0.015(2) 0.015(2) 0.016(2) 0.0034(11) 0.0012(10) 0.0033(11)
O22 0.014(2) 0.014(2) 0.014(2) 0.0026(11) 0.0011(10) 0.0032(11)
O23 0.010(2) 0.011(2) 0.010(2) 0.0019(11) 0.0009(10) 0.0021(10)
O24 0.012(2) 0.013(2) 0.012(2) 0.0023(11) 0.0010(10) 0.0030(11)
O25 0.009(2) 0.009(2) 0.009(2) 0.0017(10) 0.0008(10) 0.0016(10)
O26 0.014(2) 0.014(2) 0.014(2) 0.0034(11) 0.0009(10) 0.0028(11)
O27 0.013(2) 0.013(2) 0.013(2) 0.0028(11) 0.0010(10) 0.0025(11)
O28 0.013(2) 0.013(2) 0.013(2) 0.0028(11) 0.0011(10) 0.0023(11)
O29 0.013(2) 0.013(2) 0.013(2) 0.0026(11) 0.0010(10) 0.0025(11)
O30 0.015(2) 0.015(2) 0.015(2) 0.0033(11) 0.0012(10) 0.0030(11)
O31 0.013(2) 0.013(2) 0.014(2) 0.0031(11) 0.0012(10) 0.0028(11)
O32 0.022(3) 0.022(3) 0.022(3) 0.0050(11) 0.0018(10) 0.0045(11)
O33 0.013(2) 0.013(2) 0.013(2) 0.0025(11) 0.0012(10) 0.0026(11)
O34 0.013(2) 0.014(2) 0.014(2) 0.0029(11) 0.0012(10) 0.0028(11)
O35 0.013(2) 0.013(2) 0.014(2) 0.0029(11) 0.0010(10) 0.0026(11)
O36 0.017(2) 0.017(2) 0.017(2) 0.0031(11) 0.0016(10) 0.0036(11)
O37 0.014(2) 0.014(2) 0.014(2) 0.0029(11) 0.0013(10) 0.0028(11)
O1H 0.019(2) 0.018(2) 0.019(2) 0.0039(11) 0.0016(10) 0.0036(11)
O2H 0.020(3) 0.020(2) 0.020(2) 0.0039(11) 0.0021(10) 0.0043(11)
O3H 0.034(3) 0.034(3) 0.034(3) 0.0069(12) 0.0024(10) 0.0072(12)
O4H 0.023(3) 0.023(3) 0.023(3) 0.0049(11) 0.0024(10) 0.0047(11)
O1M 0.015(2) 0.014(2) 0.015(2) 0.0031(11) 0.0014(10) 0.0032(11)
O2M 0.019(2) 0.018(2) 0.018(2) 0.0041(11) 0.0013(10) 0.0036(11)
O3M 0.019(2) 0.019(2) 0.020(2) 0.0039(11) 0.0017(10) 0.0041(11)
O1O 0.035(3) 0.035(3) 0.035(3) 0.0071(12) 0.0028(10) 0.0074(12)
O2O 0.021(3) 0.020(2) 0.021(3) 0.0042(11) 0.0019(10) 0.0042(11)
O3O 0.032(3) 0.032(3) 0.032(3) 0.0066(12) 0.0019(10) 0.0069(12)
O4O 0.019(2) 0.019(2) 0.019(2) 0.0042(11) 0.0015(10) 0.0040(11)
O5O 0.075(6) 0.075(6) 0.075(6) 0.0158(15) 0.0060(11) 0.0159(15)
O6O 0.028(3) 0.027(3) 0.028(3) 0.0060(11) 0.0025(10) 0.0057(11)
O7O 0.065(5) 0.065(5) 0.065(5) 0.0133(14) 0.0047(11) 0.0142(14)
O8O 0.030(3) 0.030(3) 0.030(3) 0.0062(11) 0.0019(10) 0.0068(11)
O9O 0.065(5) 0.065(5) 0.065(5) 0.0139(14) 0.0053(11) 0.0138(14)
O10O 0.028(3) 0.028(3) 0.028(3) 0.0063(11) 0.0023(10) 0.0059(11)
O11O 0.025(3) 0.025(3) 0.025(3) 0.0051(11) 0.0017(10) 0.0052(11)
O12O 0.031(3) 0.031(3) 0.031(3) 0.0064(12) 0.0020(10) 0.0066(12)
O13O 0.032(3) 0.032(3) 0.032(3) 0.0067(12) 0.0029(10) 0.0065(12)
O14O 0.023(3) 0.023(3) 0.023(3) 0.0049(11) 0.0020(10) 0.0050(11)
O15O 0.024(3) 0.024(3) 0.024(3) 0.0050(11) 0.0018(10) 0.0054(11)
O16O 0.023(3) 0.022(3) 0.023(3) 0.0045(11) 0.0024(10) 0.0049(11)
P1 0.0091(10) 0.0085(10) 0.0091(10) 0.0022(8) 0.0006(8) 0.0015(8)
Ti1 0.0130(9) 0.0107(8) 0.0135(9) 0.0025(7) 0.0009(7) 0.0012(7)
Ti2 0.0142(9) 0.0114(8) 0.0162(9) 0.0036(7) 0.0018(7) 0.0036(7)
Ti3 0.0184(9) 0.0183(9) 0.0166(9) 0.0060(7) 0.0001(7) 0.0030(7)
Ti4 0.0164(9) 0.0151(9) 0.0154(9) 0.0029(7) 0.0038(7) 0.0031(7)
W1 0.0099(3) 0.0116(3) 0.0177(3) 0.0052(2) 0.0021(2) 0.0024(2)
W2 0.0111(3) 0.0163(3) 0.0175(3) 0.0072(2) -0.0025(2) 0.0022(2)
W3 0.0133(3) 0.0091(3) 0.0124(3) 0.0018(2) 0.0005(2) 0.0001(2)
W4 0.0090(3) 0.0103(3) 0.0168(3) 0.0041(2) 0.0015(2) 0.0031(2)
W5 0.0128(3) 0.0152(3) 0.0126(3) 0.0029(2) -0.0019(2) 0.0018(2)
W6 0.0168(3) 0.0121(3) 0.0143(3) 0.0017(2) 0.0050(2) 0.0035(2)
W7 0.0111(3) 0.0123(3) 0.0243(3) 0.0072(2) 0.0033(2) 0.0046(2)
W8 0.0130(3) 0.0103(3) 0.0120(3) 0.0044(2) 0.0003(2) 0.0016(2)
W9 0.0087(3) 0.0095(3) 0.0154(3) 0.0034(2) 0.0006(2) 0.0013(2)
W10 0.0122(3) 0.0081(2) 0.0158(3) 0.0033(2) 0.0026(2) 0.0028(2)
K1 0.0223(11) 0.0226(10) 0.0225(11) 0.0043(8) -0.0006(8) 0.0033(8)
K2 0.0303(12) 0.0336(12) 0.0345(12) 0.0117(9) 0.0034(9) 0.0068(9)
K3 0.0328(12) 0.0334(12) 0.0315(12) 0.0080(9) 0.0043(9) 0.0026(9)
K4 0.0587(17) 0.0596(17) 0.0607(17) 0.0100(10) 0.0053(10) 0.0137(10)
K5 0.077(2) 0.078(2) 0.081(2) 0.0182(11) 0.0079(10) 0.0171(10)
K6 0.091(2) 0.091(2) 0.095(2) 0.0236(11) 0.0063(10) 0.0201(11)
O1S 0.027(3) 0.027(3) 0.027(3) 0.0057(11) 0.0020(10) 0.0054(11)
O2S 0.033(3) 0.033(3) 0.033(3) 0.0060(12) 0.0036(10) 0.0062(12)
O3S 0.038(3) 0.038(3) 0.038(3) 0.0081(12) 0.0024(10) 0.0076(12)
O4S 0.040(3) 0.040(3) 0.040(3) 0.0084(12) 0.0032(10) 0.0085(12)
O5S 0.065(5) 0.066(5) 0.066(5) 0.0136(14) 0.0051(11) 0.0138(14)
O6S 0.059(5) 0.059(5) 0.059(5) 0.0123(14) 0.0044(11) 0.0121(14)
O7S 0.063(5) 0.063(5) 0.063(5) 0.0133(14) 0.0046(11) 0.0130(14)
O8S 0.062(5) 0.061(5) 0.062(5) 0.0130(14) 0.0049(11) 0.0125(14)
O9S 0.049(5) 0.048(5) 0.048(5) 0.0102(14) 0.0039(11) 0.0104(15)
O10S 0.063(6) 0.062(6) 0.063(6) 0.0129(16) 0.0057(11) 0.0132(17)
O11S 0.055(8) 0.055(8) 0.055(8) 0.011(2) 0.0042(12) 0.012(2)

loop_
_atom_type_symbol
_atom_type_description
_atom_type_scat_dispersion_real
_atom_type_scat_dispersion_imag
_atom_type_scat_source
C C 0.0033 0.0016 'International Tables Vol C Tables 4.2.6.8 and 6.1.1.4'
O O 0.0106 0.0060 'International Tables Vol C Tables 4.2.6.8 and 6.1.1.4'
P P 0.1023 0.0942 'International Tables Vol C Tables 4.2.6.8 and 6.1.1.4'
K K 0.2009 0.2494 'International Tables Vol C Tables 4.2.6.8 and 6.1.1.4'
Ti Ti 0.2776 0.4457 'International Tables Vol C Tables 4.2.6.8 and 6.1.1.4'
W W -0.8490 6.8722 'International Tables Vol C Tables 4.2.6.8 and 6.1.1.4'
H H 0.0000 0.0000 'International Tables Vol C Tables 4.2.6.8 and 6.1.1.4'

loop_
_geom_angle_atom_site_label_1
_geom_angle_atom_site_label_2
_geom_angle_atom_site_label_3
_geom_angle
_geom_angle_site_symmetry_1
_geom_angle_site_symmetry_3
O1O C1 O2O 125.2(15) . .
O1O C1 C2 120.7(15) . .
O2O C1 C2 114.1(14) . .
O3O C2 O4O 126.8(15) . .
O3O C2 C1 120.3(15) . .
O4O C2 C1 112.9(14) . .
O5O C3 O6O 125(2) . .
O5O C3 C4 121(2) . .
O6O C3 C4 113.9(18) . .
O5O C3 K6 41.1(13) . 2_665
O6O C3 K6 141.5(14) . 2_665
C4 C3 K6 91.2(13) . 2_665
O7O C4 O8O 125(2) . .
O7O C4 C3 122(2) . .
O8O C4 C3 113.6(19) . .
O9O C5 O10O 124.7(19) . .
O9O C5 C6 124.2(18) . .
O10O C5 C6 111.0(15) . .
O9O C5 K6 48.4(12) . 2_665
O10O C5 K6 158.3(13) . 2_665
C6 C5 K6 78.9(9) . 2_665
O12O C6 O11O 127.0(16) . .
O12O C6 C5 118.7(15) . .
O11O C6 C5 114.3(14) . .
O12O C6 K6 45.3(9) . 2_665
O11O C6 K6 164.8(12) . 2_665
C5 C6 K6 74.9(9) . 2_665
O12O C6 K1 92.8(10) . .
O11O C6 K1 39.7(8) . .
C5 C6 K1 142.8(11) . .
K6 C6 K1 137.9(5) 2_665 .
O13O C7 O14O 124.9(17) . .
O13O C7 C8 121.3(16) . .
O14O C7 C8 113.7(15) . .
O13O C7 K6 38.9(9) . 1_655
O14O C7 K6 95.5(10) . 1_655
C8 C7 K6 141.4(11) . 1_655
O13O C7 K1 48.6(9) . 1_655
O14O C7 K1 160.2(12) . 1_655
C8 C7 K1 76.5(9) . 1_655
K6 C7 K1 68.8(4) 1_655 1_655
O15O C8 O16O 126.0(15) . .
O15O C8 C7 120.6(15) . .
O16O C8 C7 113.3(14) . .
O15O C8 K1 44.1(8) . 1_655
O16O C8 K1 165.8(11) . 1_655
C7 C8 K1 78.3(9) . 1_655
W1 O1 Ti4 162.2(6) . .
W1 O2 K5 173.7(6) . 1_655
W1 O3 Ti1 160.9(6) . .
W2 O4 W1 125.7(6) . .
W2 O4 K2 111.9(4) . 1_655
W1 O4 K2 95.1(4) . 1_655
W3 O5 Ti1 147.3(6) . .
W4 O6 Ti2 161.3(6) . .
Ti3 O7 W5 165.3(7) . .
W6 O8 Ti4 148.6(7) . .
W7 O9 W1 126.0(6) . .
W7 O9 K2 110.1(4) . 1_655
W1 O9 K2 99.5(4) . 1_655
W2 O11 W3 154.7(6) . .
W3 O12 K3 111.9(5) . .
W3 O12 K4 100.1(5) . .
K3 O12 K4 95.1(3) . .
W3 O13 W4 123.6(5) . .
W3 O13 K4 107.5(4) . .
W4 O13 K4 128.9(5) . .
W4 O14 K2 112.1(5) . .
W4 O14 K5 127.6(5) . .
K2 O14 K5 116.3(4) . .
W4 O15 W5 154.5(6) . .
W5 O16 K1 119.2(5) . .
W5 O16 K1 95.2(4) . 2_655
K1 O16 K1 101.6(3) . 2_655
W5 O17 W6 124.4(6) . .
W5 O17 K1 109.5(5) . 2_655
W6 O17 K1 125.5(5) . 2_655
W6 O19 W7 154.9(6) . .
W7 O20 K3 134.5(6) . 2_756
W7 O21 W2 124.9(5) . .
P1 O22 W1 127.3(5) . .
P1 O22 W2 126.2(6) . .
W1 O22 W2 88.1(3) . .
P1 O22 W7 126.8(6) . .
W1 O22 W7 88.7(3) . .
W2 O22 W7 86.7(3) . .
P1 O23 W3 127.5(5) . .
P1 O23 W4 129.0(6) . .
W3 O23 W4 91.2(3) . .
P1 O24 W6 127.3(6) . .
P1 O24 W5 128.0(6) . .
W6 O24 W5 91.4(4) . .
P1 O25 W8 127.0(5) . .
P1 O25 W10 126.5(5) . .
W8 O25 W10 90.3(3) . .
P1 O25 W9 122.4(5) . .
W8 O25 W9 89.9(3) . .
W10 O25 W9 89.4(3) . .
W8 O26 W2 150.8(6) . .
W8 O27 W3 151.8(6) . .
W8 O27 K3 96.6(4) . .
W3 O27 K3 95.7(4) . .
W9 O28 W4 149.2(6) . .
W9 O28 K2 102.8(4) . .
W4 O28 K2 96.3(4) . .
W9 O29 W5 150.5(6) . .
W10 O30 W6 150.1(6) . .
W10 O31 W7 151.4(6) . .
W8 O32 K2 150.0(6) . 2_656
W8 O32 K3 104.0(5) . .
K2 O32 K3 106.0(4) 2_656 .
W9 O33 W8 123.9(5) . .
W9 O34 K3 147.3(5) . 2_656
W9 O34 K2 100.3(4) . .
K3 O34 K2 100.8(3) 2_656 .
W10 O35 W9 123.6(5) . .
W10 O37 W8 125.0(5) . .
Ti1 O1M Ti2 143.4(6) . .
Ti2 O2M Ti3 176.4(7) . .
Ti3 O3M Ti4 140.8(7) . .
C1 O1O K5 126.2(11) . 1_655
C1 O1O K4 115.0(11) . 2_766
K5 O1O K4 110.8(5) 1_655 2_766
C1 O2O Ti1 117.8(10) . .
C2 O3O K4 104.7(10) . 2_766
C2 O4O Ti1 115.8(10) . .
C3 O5O K6 120.7(17) . 2_665
C3 O6O Ti2 117.8(12) . .
C4 O7O K6 117.3(15) . .
C4 O8O Ti2 117.2(13) . .
C4 O8O K5 110.2(12) . .
Ti2 O8O K5 132.0(6) . .
C5 O9O K6 112.6(15) . 2_665
C5 O10O Ti3 119.1(11) . .
C6 O11O Ti3 117.4(11) . .
C6 O11O K1 122.4(10) . .
Ti3 O11O K1 117.3(5) . .
C6 O12O K6 140.1(11) . .
C6 O12O K6 115.9(11) . 2_665
K6 O12O K6 102.3(5) . 2_665
C7 O13O K6 123.9(12) . 1_655
C7 O13O K1 112.1(12) . 1_655
K6 O13O K1 92.3(4) 1_655 1_655
C7 O13O K5 113.8(12) . 1_655
K6 O13O K5 93.8(4) 1_655 1_655
K1 O13O K5 118.8(5) 1_655 1_655
C7 O14O Ti4 118.1(11) . .
C8 O15O K1 117.5(10) . 1_655
C8 O16O Ti4 118.1(10) . .
O24 P1 O23 111.6(6) . .
O24 P1 O22 110.7(6) . .
O23 P1 O22 111.5(6) . .
O24 P1 O25 108.5(6) . .
O23 P1 O25 107.6(5) . .
O22 P1 O25 106.8(5) . .
O1M Ti1 O3 98.1(5) . .
O1M Ti1 O5 102.3(5) . .
O3 Ti1 O5 97.1(4) . .
O1M Ti1 O2O 93.7(5) . .
O3 Ti1 O2O 88.8(5) . .
O5 Ti1 O2O 161.9(5) . .
O1M Ti1 O4O 167.9(5) . .
O3 Ti1 O4O 89.0(4) . .
O5 Ti1 O4O 86.4(4) . .
O2O Ti1 O4O 76.7(4) . .
O1M Ti1 O1H 87.8(4) . .
O3 Ti1 O1H 173.7(5) . .
O5 Ti1 O1H 83.7(4) . .
O2O Ti1 O1H 88.7(4) . .
O4O Ti1 O1H 84.8(4) . .
O2M Ti2 O1M 100.2(5) . .
O2M Ti2 O6 98.3(5) . .
O1M Ti2 O6 100.3(5) . .
O2M Ti2 O6O 93.1(5) . .
O1M Ti2 O6O 91.7(5) . .
O6 Ti2 O6O 161.7(5) . .
O2M Ti2 O8O 96.5(5) . .
O1M Ti2 O8O 160.2(5) . .
O6 Ti2 O8O 87.6(5) . .
O6O Ti2 O8O 76.8(5) . .
O2M Ti2 O2H 176.4(5) . .
O1M Ti2 O2H 81.8(4) . .
O6 Ti2 O2H 84.2(4) . .
O6O Ti2 O2H 83.8(5) . .
O8O Ti2 O2H 81.0(5) . .
O3M Ti3 O2M 96.6(5) . .
O3M Ti3 O7 103.0(5) . .
O2M Ti3 O7 98.2(5) . .
O3M Ti3 O10O 87.3(5) . .
O2M Ti3 O10O 93.6(5) . .
O7 Ti3 O10O 163.2(5) . .
O3M Ti3 O11O 163.1(5) . .
O2M Ti3 O11O 88.4(5) . .
O7 Ti3 O11O 92.1(5) . .
O10O Ti3 O11O 76.3(5) . .
O3M Ti3 O3H 91.3(5) . .
O2M Ti3 O3H 171.2(5) . .
O7 Ti3 O3H 83.6(5) . .
O10O Ti3 O3H 83.0(5) . .
O11O Ti3 O3H 82.9(5) . .
O3M Ti3 K1 153.7(4) . .
O2M Ti3 K1 104.3(4) . .
O7 Ti3 K1 58.7(3) . .
O10O Ti3 K1 106.8(4) . .
O11O Ti3 K1 35.6(3) . .
O3H Ti3 K1 69.2(4) . .
O3M Ti4 O1 95.9(5) . .
O3M Ti4 O8 104.5(5) . .
O1 Ti4 O8 95.8(5) . .
O3M Ti4 O14O 93.1(5) . .
O1 Ti4 O14O 87.8(5) . .
O8 Ti4 O14O 161.6(5) . .
O3M Ti4 O4H 86.2(5) . .
O1 Ti4 O4H 172.5(5) . .
O8 Ti4 O4H 90.7(5) . .
O14O Ti4 O4H 84.9(5) . .
O3M Ti4 O16O 166.5(5) . .
O1 Ti4 O16O 91.8(5) . .
O8 Ti4 O16O 85.7(5) . .
O14O Ti4 O16O 76.1(5) . .
O4H Ti4 O16O 84.8(5) . .
O2 W1 O3 103.8(5) . .
O2 W1 O1 103.2(5) . .
O3 W1 O1 94.3(5) . .
O2 W1 O4 98.8(5) . .
O3 W1 O4 88.3(4) . .
O1 W1 O4 156.5(4) . .
O2 W1 O9 98.9(5) . .
O3 W1 O9 156.1(4) . .
O1 W1 O9 87.4(4) . .
O4 W1 O9 81.2(4) . .
O2 W1 O22 168.1(4) . .
O3 W1 O22 84.3(4) . .
O1 W1 O22 84.6(4) . .
O4 W1 O22 72.4(4) . .
O9 W1 O22 72.1(4) . .
O2 W1 K2 65.9(4) . 1_655
O3 W1 K2 135.9(3) . 1_655
O1 W1 K2 129.6(3) . 1_655
O4 W1 K2 54.1(3) . 1_655
O9 W1 K2 50.0(3) . 1_655
O22 W1 K2 102.2(2) . 1_655
O10 W2 O4 100.6(5) . .
O10 W2 O11 101.8(5) . .
O4 W2 O11 92.2(4) . .
O10 W2 O21 103.6(5) . .
O4 W2 O21 86.4(4) . .
O11 W2 O21 154.4(4) . .
O10 W2 O26 102.7(5) . .
O4 W2 O26 156.6(5) . .
O11 W2 O26 85.5(4) . .
O21 W2 O26 85.7(4) . .
O10 W2 O22 173.9(5) . .
O4 W2 O22 73.8(4) . .
O11 W2 O22 81.1(4) . .
O21 W2 O22 73.9(4) . .
O26 W2 O22 82.8(4) . .
O12 W3 O5 101.6(5) . .
O12 W3 O13 98.5(5) . .
O5 W3 O13 92.9(4) . .
O12 W3 O11 101.9(5) . .
O5 W3 O11 90.7(4) . .
O13 W3 O11 158.1(4) . .
O12 W3 O27 95.3(5) . .
O5 W3 O27 162.8(4) . .
O13 W3 O27 87.6(4) . .
O11 W3 O27 82.7(4) . .
O12 W3 O23 170.6(4) . .
O5 W3 O23 82.7(4) . .
O13 W3 O23 72.8(4) . .
O11 W3 O23 86.3(4) . .
O27 W3 O23 81.0(4) . .
O12 W3 K3 43.4(4) . .
O5 W3 K3 142.1(3) . .
O13 W3 K3 104.7(3) . .
O11 W3 K3 85.2(3) . .
O27 W3 K3 53.4(3) . .
O23 W3 K3 134.3(2) . .
O12 W3 K4 54.1(4) . .
O5 W3 K4 102.7(3) . .
O13 W3 K4 44.5(3) . .
O11 W3 K4 154.1(3) . .
O27 W3 K4 89.6(3) . .
O23 W3 K4 117.0(3) . .
K3 W3 K4 70.58(11) . .
O14 W4 O6 100.4(5) . .
O14 W4 O15 101.7(5) . .
O6 W4 O15 92.2(4) . .
O14 W4 O13 101.1(5) . .
O6 W4 O13 92.6(4) . .
O15 W4 O13 155.4(4) . .
O14 W4 O28 95.1(5) . .
O6 W4 O28 164.5(4) . .
O15 W4 O28 83.8(4) . .
O13 W4 O28 85.1(4) . .
O14 W4 O23 171.7(4) . .
O6 W4 O23 84.4(4) . .
O15 W4 O23 84.8(4) . .
O13 W4 O23 71.7(4) . .
O28 W4 O23 80.3(4) . .
O14 W4 K2 43.2(4) . .
O6 W4 K2 143.5(3) . .
O15 W4 K2 96.7(3) . .
O13 W4 K2 93.7(3) . .
O28 W4 K2 52.0(3) . .
O23 W4 K2 131.5(2) . .
O14 W4 K5 33.4(4) . .
O6 W4 K5 70.3(3) . .
O15 W4 K5 88.6(3) . .
O13 W4 K5 115.7(3) . .
O28 W4 K5 124.4(3) . .
O23 W4 K5 153.6(2) . .
K2 W4 K5 74.64(12) . .
O16 W5 O7 98.9(5) . .
O16 W5 O17 99.5(5) . .
O7 W5 O17 91.9(5) . .
O16 W5 O15 103.0(5) . .
O7 W5 O15 88.3(4) . .
O17 W5 O15 157.2(4) . .
O16 W5 O29 96.6(5) . .
O7 W5 O29 163.9(5) . .
O17 W5 O29 90.0(4) . .
O15 W5 O29 83.8(4) . .
O16 W5 O24 171.3(4) . .
O7 W5 O24 83.8(4) . .
O17 W5 O24 72.2(4) . .
O15 W5 O24 85.2(4) . .
O29 W5 O24 81.5(4) . .
O16 W5 K1 57.7(4) . 2_655
O7 W5 K1 93.2(3) . 2_655
O17 W5 K1 42.0(3) . 2_655
O15 W5 K1 160.7(3) . 2_655
O29 W5 K1 98.8(3) . 2_655
O24 W5 K1 114.1(2) . 2_655
O16 W5 K1 38.1(4) . .
O7 W5 K1 62.8(3) . .
O17 W5 K1 110.7(3) . .
O15 W5 K1 89.6(3) . .
O29 W5 K1 131.0(3) . .
O24 W5 K1 146.3(2) . .
K1 W5 K1 74.18(9) 2_655 .
O18 W6 O8 100.9(5) . .
O18 W6 O19 104.4(5) . .
O8 W6 O19 92.0(5) . .
O18 W6 O17 96.1(5) . .
O8 W6 O17 92.1(5) . .
O19 W6 O17 157.9(5) . .
O18 W6 O30 96.2(5) . .
O8 W6 O30 162.9(5) . .
O19 W6 O30 83.7(4) . .
O17 W6 O30 86.1(4) . .
O18 W6 O24 167.6(5) . .
O8 W6 O24 82.9(4) . .
O19 W6 O24 87.2(4) . .
O17 W6 O24 71.8(4) . .
O30 W6 O24 80.4(4) . .
O18 W6 K1 64.4(4) . 2_655
O8 W6 K1 93.1(3) . 2_655
O19 W6 K1 168.5(3) . 2_655
O17 W6 K1 32.0(3) . 2_655
O30 W6 K1 94.3(3) . 2_655
O24 W6 K1 103.7(2) . 2_655
O20 W7 O9 100.7(5) . .
O20 W7 O21 100.8(5) . .
O9 W7 O21 87.1(5) . .
O20 W7 O31 102.6(5) . .
O9 W7 O31 156.7(4) . .
O21 W7 O31 88.6(4) . .
O20 W7 O19 104.4(5) . .
O9 W7 O19 90.5(5) . .
O21 W7 O19 154.8(4) . .
O31 W7 O19 83.8(4) . .
O20 W7 O22 172.1(5) . .
O9 W7 O22 73.1(4) . .
O21 W7 O22 74.2(4) . .
O31 W7 O22 83.7(4) . .
O19 W7 O22 81.0(4) . .
O20 W7 K2 75.3(4) . 1_655
O9 W7 K2 43.9(3) . 1_655
O21 W7 K2 58.3(3) . 1_655
O31 W7 K2 144.9(3) . 1_655
O19 W7 K2 131.1(3) . 1_655
O22 W7 K2 96.8(2) . 1_655
O32 W8 O26 102.4(5) . .
O32 W8 O27 102.2(5) . .
O26 W8 O27 87.1(4) . .
O32 W8 O37 103.3(5) . .
O26 W8 O37 90.9(4) . .
O27 W8 O37 154.2(4) . .
O32 W8 O33 99.7(5) . .
O26 W8 O33 157.9(4) . .
O27 W8 O33 87.1(4) . .
O37 W8 O33 85.1(4) . .
O32 W8 O25 172.3(4) . .
O26 W8 O25 84.3(4) . .
O27 W8 O25 81.7(4) . .
O37 W8 O25 72.5(4) . .
O33 W8 O25 73.7(4) . .
O32 W8 K3 49.9(4) . .
O26 W8 K3 88.0(3) . .
O27 W8 K3 53.8(3) . .
O37 W8 K3 151.9(3) . .
O33 W8 K3 105.6(3) . .
O25 W8 K3 135.1(2) . .
O34 W9 O28 102.8(5) . .
O34 W9 O29 103.3(5) . .
O28 W9 O29 88.8(4) . .
O34 W9 O33 101.0(4) . .
O28 W9 O33 88.4(4) . .
O29 W9 O33 155.6(4) . .
O34 W9 O35 100.1(4) . .
O28 W9 O35 157.1(4) . .
O29 W9 O35 87.4(4) . .
O33 W9 O35 85.8(4) . .
O34 W9 O25 170.3(4) . .
O28 W9 O25 84.4(4) . .
O29 W9 O25 83.2(4) . .
O33 W9 O25 72.5(4) . .
O35 W9 O25 72.7(4) . .
O34 W9 K2 53.8(3) . .
O28 W9 K2 49.0(3) . .
O29 W9 K2 100.1(3) . .
O33 W9 K2 96.2(3) . .
O35 W9 K2 153.8(3) . .
O25 W9 K2 132.9(2) . .
O36 W10 O30 104.1(5) . .
O36 W10 O31 102.3(5) . .
O30 W10 O31 87.5(4) . .
O36 W10 O37 100.8(5) . .
O30 W10 O37 155.0(4) . .
O31 W10 O37 88.8(4) . .
O36 W10 O35 99.5(5) . .
O30 W10 O35 89.5(4) . .
O31 W10 O35 158.1(4) . .
O37 W10 O35 84.8(4) . .
O36 W10 O25 170.8(4) . .
O30 W10 O25 82.8(4) . .
O31 W10 O25 83.8(4) . .
O37 W10 O25 72.2(4) . .
O35 W10 O25 74.2(4) . .
O11O K1 O17 136.0(4) . 2_655
O11O K1 O15O 147.4(4) . 1_455
O17 K1 O15O 75.2(3) 2_655 1_455
O11O K1 O16 101.8(4) . .
O17 K1 O16 110.9(3) 2_655 .
O15O K1 O16 65.5(3) 1_455 .
O11O K1 O13O 96.8(4) . 1_455
O17 K1 O13O 103.0(4) 2_655 1_455
O15O K1 O13O 60.4(4) 1_455 1_455
O16 K1 O13O 103.5(4) . 1_455
O11O K1 O3S 75.9(4) . .
O17 K1 O3S 63.1(4) 2_655 .
O15O K1 O3S 126.4(4) 1_455 .
O16 K1 O3S 159.7(4) . .
O13O K1 O3S 96.7(4) 1_455 .
O11O K1 O16 106.2(3) . 2_655
O17 K1 O16 55.3(3) 2_655 2_655
O15O K1 O16 100.5(3) 1_455 2_655
O16 K1 O16 78.4(3) . 2_655
O13O K1 O16 156.0(4) 1_455 2_655
O3S K1 O16 82.8(3) . 2_655
O11O K1 C8 138.3(4) . 1_455
O17 K1 C8 77.1(4) 2_655 1_455
O15O K1 C8 18.4(3) 1_455 1_455
O16 K1 C8 80.8(4) . 1_455
O13O K1 C8 43.6(4) 1_455 1_455
O3S K1 C8 114.5(4) . 1_455
O16 K1 C8 115.0(3) 2_655 1_455
O11O K1 C6 17.9(4) . .
O17 K1 C6 122.9(4) 2_655 .
O15O K1 C6 149.3(4) 1_455 .
O16 K1 C6 119.6(4) . .
O13O K1 C6 89.9(4) 1_455 .
O3S K1 C6 60.2(4) . .
O16 K1 C6 110.1(3) 2_655 .
C8 K1 C6 133.5(4) 1_455 .
O11O K1 C7 116.1(4) . 1_455
O17 K1 C7 88.4(4) 2_655 1_455
O15O K1 C7 43.1(4) 1_455 1_455
O16 K1 C7 97.7(4) . 1_455
O13O K1 C7 19.2(4) 1_455 1_455
O3S K1 C7 101.4(4) . 1_455
O16 K1 C7 137.3(4) 2_655 1_455
C8 K1 C7 25.2(4) 1_455 1_455
C6 K1 C7 108.5(4) . 1_455
O11O K1 W5 125.6(3) . 2_655
O17 K1 W5 28.4(2) 2_655 2_655
O15O K1 W5 86.2(3) 1_455 2_655
O16 K1 W5 93.0(3) . 2_655
O13O K1 W5 130.2(3) 1_455 2_655
O3S K1 W5 73.1(3) . 2_655
O16 K1 W5 27.0(2) 2_655 2_655
C8 K1 W5 95.5(3) 1_455 2_655
C6 K1 W5 121.9(3) . 2_655
C7 K1 W5 113.2(3) 1_455 2_655
O11O K1 W5 79.2(3) . .
O17 K1 W5 129.5(2) 2_655 .
O15O K1 W5 85.5(3) 1_455 .
O16 K1 W5 22.7(2) . .
O13O K1 W5 107.0(3) 1_455 .
O3S K1 W5 147.3(3) . .
O16 K1 W5 84.2(2) 2_655 .
C8 K1 W5 98.1(3) 1_455 .
C6 K1 W5 97.0(3) . .
C7 K1 W5 108.5(3) 1_455 .
W5 K1 W5 105.82(9) 2_655 .
O32 K2 O14 144.5(4) 2_656 .
O32 K2 O6S 79.7(4) 2_656 .
O14 K2 O6S 85.8(4) . .
O32 K2 O4S 114.6(4) 2_656 .
O14 K2 O4S 84.0(4) . .
O6S K2 O4S 165.3(5) . .
O32 K2 O9 103.3(3) 2_656 1_455
O14 K2 O9 112.2(3) . 1_455
O6S K2 O9 114.5(4) . 1_455
O4S K2 O9 60.4(4) . 1_455
O32 K2 O28 97.0(3) 2_656 .
O14 K2 O28 56.4(3) . .
O6S K2 O28 106.2(4) . .
O4S K2 O28 76.7(4) . .
O9 K2 O28 137.0(3) 1_455 .
O32 K2 O4 94.2(3) 2_656 1_455
O14 K2 O4 108.6(3) . 1_455
O6S K2 O4 64.8(4) . 1_455
O4S K2 O4 108.8(4) . 1_455
O9 K2 O4 49.7(3) 1_455 1_455
O28 K2 O4 164.1(3) . 1_455
O32 K2 O34 65.0(3) 2_656 .
O14 K2 O34 106.1(3) . .
O6S K2 O34 134.2(4) . .
O4S K2 O34 59.3(3) . .
O9 K2 O34 101.7(3) 1_455 .
O28 K2 O34 54.1(3) . .
O4 K2 O34 141.7(3) 1_455 .
O32 K2 W4 124.6(3) 2_656 .
O14 K2 W4 24.7(2) . .
O6S K2 W4 94.5(4) . .
O4S K2 W4 80.4(3) . .
O9 K2 W4 128.0(2) 1_455 .
O28 K2 W4 31.68(19) . .
O4 K2 W4 133.0(2) 1_455 .
O34 K2 W4 83.5(2) . .
O32 K2 W1 117.8(3) 2_656 1_455
O14 K2 W1 94.1(2) . 1_455
O6S K2 W1 89.7(4) . 1_455
O4S K2 W1 80.5(3) . 1_455
O9 K2 W1 30.5(2) 1_455 1_455
O28 K2 W1 144.1(2) . 1_455
O4 K2 W1 30.8(2) 1_455 1_455
O34 K2 W1 131.7(2) . 1_455
W4 K2 W1 117.23(10) . 1_455
O32 K2 W9 79.3(3) 2_656 .
O14 K2 W9 82.3(2) . .
O6S K2 W9 123.5(4) . .
O4S K2 W9 65.4(3) . .
O9 K2 W9 121.2(2) 1_455 .
O28 K2 W9 28.16(19) . .
O4 K2 W9 167.6(2) 1_455 .
O34 K2 W9 25.95(19) . .
W4 K2 W9 58.37(7) . .
W1 K2 W9 145.97(13) 1_455 .
O32 K2 W7 77.7(3) 2_656 1_455
O14 K2 W7 137.6(3) . 1_455
O6S K2 W7 114.4(4) . 1_455
O4S K2 W7 67.7(3) . 1_455
O9 K2 W7 26.0(2) 1_455 1_455
O28 K2 W7 137.1(2) . 1_455
O4 K2 W7 56.7(2) 1_455 1_455
O34 K2 W7 86.5(2) . 1_455
W4 K2 W7 147.28(12) . 1_455
W1 K2 W7 51.77(6) 1_455 1_455
W9 K2 W7 111.26(11) . 1_455
O34 K3 O1S 146.6(4) 2_656 .
O34 K3 O12 142.2(4) 2_656 .
O1S K3 O12 71.2(3) . .
O34 K3 O32 67.7(3) 2_656 .
O1S K3 O32 103.5(4) . .
O12 K3 O32 109.9(3) . .
O34 K3 O20 81.4(3) 2_656 2_756
O1S K3 O20 65.3(3) . 2_756
O12 K3 O20 136.4(4) . 2_756
O32 K3 O20 82.0(3) . 2_756
O34 K3 O27 107.2(3) 2_656 .
O1S K3 O27 91.0(3) . .
O12 K3 O27 55.0(3) . .
O32 K3 O27 55.3(3) . .
O20 K3 O27 125.3(3) 2_756 .
O34 K3 O10S 72.9(5) 2_656 .
O1S K3 O10S 137.9(5) . .
O12 K3 O10S 70.3(5) . .
O32 K3 O10S 74.7(5) . .
O20 K3 O10S 150.3(5) 2_756 .
O27 K3 O10S 52.6(5) . .
O34 K3 W8 88.8(2) 2_656 .
O1S K3 W8 94.5(3) . .
O12 K3 W8 83.7(3) . .
O32 K3 W8 26.2(2) . .
O20 K3 W8 100.4(3) 2_756 .
O27 K3 W8 29.70(19) . .
O10S K3 W8 65.1(4) . .
O34 K3 W3 133.2(3) 2_656 .
O1S K3 W3 74.7(3) . .
O12 K3 W3 24.8(2) . .
O32 K3 W3 85.2(2) . .
O20 K3 W3 133.4(3) 2_756 .
O27 K3 W3 30.97(19) . .
O10S K3 W3 63.2(4) . .
W8 K3 W3 59.02(7) . .
O34 K3 K4 98.0(3) 2_656 .
O1S K3 K4 115.0(3) . .
O12 K3 K4 45.7(2) . .
O32 K3 K4 110.3(3) . .
O20 K3 K4 166.6(3) 2_756 .
O27 K3 K4 67.8(2) . .
O10S K3 K4 37.8(4) . .
W8 K3 K4 93.01(12) . .
W3 K3 K4 55.53(10) . .
O34 K3 K2 43.4(2) 2_656 2_656
O1S K3 K2 111.2(3) . 2_656
O12 K3 K2 144.6(3) . 2_656
O32 K3 K2 34.7(2) . 2_656
O20 K3 K2 59.5(2) 2_756 2_656
O27 K3 K2 89.6(2) . 2_656
O10S K3 K2 91.3(4) . 2_656
W8 K3 K2 60.90(8) . 2_656
W3 K3 K2 119.91(12) . 2_656
K4 K3 K2 128.25(14) . 2_656
O10S K4 O13 66.4(6) . .
O10S K4 O1O 113.9(6) . 2_766
O13 K4 O1O 111.8(4) . 2_766
O10S K4 O6S 72.1(6) . .
O13 K4 O6S 101.4(4) . .
O1O K4 O6S 145.9(5) 2_766 .
O10S K4 O12 73.5(6) . .
O13 K4 O12 53.7(3) . .
O1O K4 O12 61.4(4) 2_766 .
O6S K4 O12 143.9(5) . .
O10S K4 O3O 134.4(6) . 2_766
O13 K4 O3O 77.8(3) . 2_766
O1O K4 O3O 54.4(4) 2_766 2_766
O6S K4 O3O 145.2(5) . 2_766
O12 K4 O3O 62.4(3) . 2_766
O10S K4 W3 66.7(5) . .
O13 K4 W3 28.0(2) . .
O1O K4 W3 85.8(3) 2_766 .
O6S K4 W3 124.7(4) . .
O12 K4 W3 25.8(2) . .
O3O K4 W3 68.4(3) 2_766 .
O10S K4 K3 48.5(5) . .
O13 K4 K3 76.1(2) . .
O1O K4 K3 66.4(3) 2_766 .
O6S K4 K3 116.7(4) . .
O12 K4 K3 39.2(2) . .
O3O K4 K3 97.1(3) 2_766 .
W3 K4 K3 53.89(10) . .
O10S K4 K5 126.2(6) . 2_666
O13 K4 K5 144.7(3) . 2_666
O1O K4 K5 34.2(3) 2_766 2_666
O6S K4 K5 113.8(4) . 2_666
O12 K4 K5 95.4(3) . 2_666
O3O K4 K5 71.8(3) 2_766 2_666
W3 K4 K5 120.01(17) . 2_666
K3 K4 K5 89.99(16) . 2_666
O10S K4 K4 150.6(6) . 2_666
O13 K4 K4 102.8(3) . 2_666
O1O K4 K4 95.4(3) 2_766 2_666
O6S K4 K4 84.2(4) . 2_666
O12 K4 K4 123.6(3) . 2_666
O3O K4 K4 62.7(3) 2_766 2_666
W3 K4 K4 117.1(2) . 2_666
K3 K4 K4 159.0(2) . 2_666
K5 K4 K4 78.91(18) 2_666 2_666
O10S K4 K2 55.5(5) . .
O13 K4 K2 64.8(2) . .
O1O K4 K2 169.4(3) 2_766 .
O6S K4 K2 36.7(4) . .
O12 K4 K2 111.5(3) . .
O3O K4 K2 131.0(3) 2_766 .
W3 K4 K2 88.59(13) . .
K3 K4 K2 103.03(14) . .
K5 K4 K2 150.50(18) 2_666 .
K4 K4 K2 95.11(19) 2_666 .
O11S K5 O2 82.1(8) . 1_455
O11S K5 O1O 71.5(8) . 1_455
O2 K5 O1O 73.6(4) 1_455 1_455
O11S K5 O14 159.6(8) . .
O2 K5 O14 77.7(4) 1_455 .
O1O K5 O14 105.2(4) 1_455 .
O11S K5 O8O 110.9(8) . .
O2 K5 O8O 160.2(4) 1_455 .
O1O K5 O8O 123.9(5) 1_455 .
O14 K5 O8O 87.9(4) . .
O11S K5 O13O 69.2(8) . 1_455
O2 K5 O13O 75.8(4) 1_455 1_455
O1O K5 O13O 132.7(5) 1_455 1_455
O14 K5 O13O 102.5(4) . 1_455
O8O K5 O13O 94.5(4) . 1_455
O11S K5 W4 168.9(8) . .
O2 K5 W4 95.2(3) 1_455 .
O1O K5 W4 118.2(4) 1_455 .
O14 K5 W4 19.1(2) . .
O8O K5 W4 69.2(3) . .
O13O K5 W4 99.6(3) 1_455 .
O11S K5 K6 51.8(7) . .
O2 K5 K6 104.5(3) 1_455 .
O1O K5 K6 122.4(4) 1_455 .
O14 K5 K6 131.3(3) . .
O8O K5 K6 74.9(3) . .
O13O K5 K6 36.9(3) 1_455 .
W4 K5 K6 119.3(2) . .
O11S K5 K4 97.9(7) . 2_666
O2 K5 K4 99.4(3) 1_455 2_666
O1O K5 K4 35.0(3) 1_455 2_666
O14 K5 K4 88.4(3) . 2_666
O8O K5 K4 93.6(3) . 2_666
O13O K5 K4 166.7(3) 1_455 2_666
W4 K5 K4 93.16(17) . 2_666
K6 K5 K4 136.9(2) . 2_666
O11S K5 K2 128.4(7) . .
O2 K5 K2 46.4(2) 1_455 .
O1O K5 K2 92.5(3) 1_455 .
O14 K5 K2 31.4(2) . .
O8O K5 K2 118.3(3) . .
O13O K5 K2 91.7(3) 1_455 .
W4 K5 K2 49.28(10) . .
K6 K5 K2 128.5(2) . .
K4 K5 K2 93.80(16) 2_666 .
O12O K6 O13O 102.9(5) . 1_455
O12O K6 O5O 110.0(6) . 2_665
O13O K6 O5O 112.6(6) 1_455 2_665
O12O K6 O12O 77.7(5) . 2_665
O13O K6 O12O 157.5(5) 1_455 2_665
O5O K6 O12O 87.6(6) 2_665 2_665
O12O K6 O9O 139.1(6) . 2_665
O13O K6 O9O 111.6(6) 1_455 2_665
O5O K6 O9O 76.5(6) 2_665 2_665
O12O K6 O9O 62.0(5) 2_665 2_665
O12O K6 C5 122.3(5) . 2_665
O13O K6 C5 130.5(5) 1_455 2_665
O5O K6 C5 72.0(6) 2_665 2_665
O12O K6 C5 44.6(4) 2_665 2_665
O9O K6 C5 19.0(5) 2_665 2_665
O12O K6 O7O 63.6(5) . .
O13O K6 O7O 97.1(5) 1_455 .
O5O K6 O7O 150.2(6) 2_665 .
O12O K6 O7O 62.7(5) 2_665 .
O9O K6 O7O 90.4(6) 2_665 .
C5 K6 O7O 86.9(5) 2_665 .
O12O K6 C6 96.1(5) . 2_665
O13O K6 C6 153.0(5) 1_455 2_665
O5O K6 C6 77.7(6) 2_665 2_665
O12O K6 C6 18.8(4) 2_665 2_665
O9O K6 C6 44.5(5) 2_665 2_665
C5 K6 C6 26.2(4) 2_665 2_665
O7O K6 C6 74.3(4) . 2_665
O12O K6 C7 118.5(5) . 1_455
O13O K6 C7 17.2(4) 1_455 1_455
O5O K6 C7 98.6(6) 2_665 1_455
O12O K6 C7 158.6(5) 2_665 1_455
O9O K6 C7 99.3(6) 2_665 1_455
C5 K6 C7 118.0(5) 2_665 1_455
O7O K6 C7 110.0(5) . 1_455
C6 K6 C7 143.8(5) 2_665 1_455
O12O K6 C3 101.9(5) . 2_665
O13O K6 C3 130.8(6) 1_455 2_665
O5O K6 C3 18.2(6) 2_665 2_665
O12O K6 C3 69.7(5) 2_665 2_665
O9O K6 C3 71.6(6) 2_665 2_665
C5 K6 C3 61.7(5) 2_665 2_665
O7O K6 C3 132.0(5) . 2_665
C6 K6 C3 61.5(5) 2_665 2_665
C7 K6 C3 116.5(5) 1_455 2_665
O12O K6 K1 66.3(3) . .
O13O K6 K1 45.8(3) 1_455 .
O5O K6 K1 99.8(5) 2_665 .
O12O K6 K1 143.7(4) 2_665 .
O9O K6 K1 154.3(5) 2_665 .
C5 K6 K1 169.4(4) 2_665 .
O7O K6 K1 103.1(4) . .
C6 K6 K1 160.5(4) 2_665 .
C7 K6 K1 55.6(3) 1_455 .
C3 K6 K1 112.1(4) 2_665 .
O12O K6 K6 40.0(3) . 2_665
O13O K6 K6 138.4(5) 1_455 2_665
O5O K6 K6 100.8(5) 2_665 2_665
O12O K6 K6 37.7(3) 2_665 2_665
O9O K6 K6 99.5(5) 2_665 2_665
C5 K6 K6 82.3(4) 2_665 2_665
O7O K6 K6 54.5(4) . 2_665
C6 K6 K6 56.2(3) 2_665 2_665
C7 K6 K6 155.6(5) 1_455 2_665
C3 K6 K6 84.3(5) 2_665 2_665
K1 K6 K6 106.2(3) . 2_665
K4 O6S K2 107.1(6) . .
K4 O10S K3 93.7(7) . .

loop_
_geom_bond_atom_site_label_1
_geom_bond_atom_site_label_2
_geom_bond_distance
_geom_bond_site_symmetry_2
C1 O1O 1.26(2) .
C1 O2O 1.271(19) .
C1 C2 1.53(2) .
C2 O3O 1.26(2) .
C2 O4O 1.281(19) .
C3 O5O 1.28(3) .
C3 O6O 1.31(2) .
C3 C4 1.47(3) .
C3 K6 3.51(2) 2_665
C4 O7O 1.28(3) .
C4 O8O 1.30(2) .
C5 O9O 1.19(2) .
C5 O10O 1.30(2) .
C5 C6 1.55(2) .
C5 K6 3.38(2) 2_665
C6 O12O 1.23(2) .
C6 O11O 1.272(19) .
C6 K6 3.439(18) 2_665
C6 K1 3.491(16) .
C7 O13O 1.25(2) .
C7 O14O 1.30(2) .
C7 C8 1.52(2) .
C7 K6 3.50(2) 1_655
C7 K1 3.502(19) 1_655
C8 O15O 1.235(19) .
C8 O16O 1.272(19) .
C8 K1 3.477(16) 1_655
O1 W1 1.836(10) .
O1 Ti4 1.854(11) .
O2 W1 1.714(11) .
O2 K5 2.804(13) 1_655
O3 W1 1.830(10) .
O3 Ti1 1.876(10) .
O4 W2 1.872(10) .
O4 W1 1.975(11) .
O4 K2 3.127(11) 1_655
O5 W3 1.846(10) .
O5 Ti1 1.880(10) .
O6 W4 1.819(10) .
O6 Ti2 1.897(10) .
O7 Ti3 1.844(11) .
O7 W5 1.857(10) .
O8 W6 1.852(10) .
O8 Ti4 1.868(11) .
O9 W7 1.889(10) .
O9 W1 1.979(11) .
O9 K2 2.984(12) 1_655
O10 W2 1.682(12) .
O11 W2 1.883(10) .
O11 W3 1.914(10) .
O12 W3 1.717(11) .
O12 K3 2.817(11) .
O12 K4 3.195(13) .
O13 W3 1.910(10) .
O13 W4 1.913(10) .
O13 K4 2.856(11) .
O14 W4 1.703(11) .
O14 K2 2.785(11) .
O14 K5 2.865(13) .
O15 W4 1.881(10) .
O15 W5 1.912(10) .
O16 W5 1.715(11) .
O16 K1 2.746(11) .
O16 K1 3.193(12) 2_655
O17 W5 1.900(10) .
O17 W6 1.926(11) .
O17 K1 2.670(11) 2_655
O18 W6 1.714(11) .
O19 W6 1.891(11) .
O19 W7 1.911(11) .
O20 W7 1.697(12) .
O20 K3 3.031(12) 2_756
O21 W7 1.898(11) .
O21 W2 1.925(10) .
O22 P1 1.552(11) .
O22 W1 2.458(10) .
O22 W2 2.467(10) .
O22 W7 2.473(10) .
O23 P1 1.527(10) .
O23 W3 2.335(10) .
O23 W4 2.380(10) .
O24 P1 1.517(10) .
O24 W6 2.363(10) .
O24 W5 2.366(10) .
O25 P1 1.559(10) .
O25 W8 2.385(9) .
O25 W10 2.402(9) .
O25 W9 2.443(9) .
O26 W8 1.862(10) .
O26 W2 1.928(10) .
O27 W8 1.886(10) .
O27 W3 1.969(10) .
O27 K3 3.070(11) .
O28 W9 1.870(10) .
O28 W4 1.993(10) .
O28 K2 2.990(11) .
O29 W9 1.877(10) .
O29 W5 1.948(10) .
O30 W10 1.869(10) .
O30 W6 1.985(10) .
O31 W10 1.904(10) .
O31 W7 1.909(10) .
O32 W8 1.719(11) .
O32 K2 2.683(12) 2_656
O32 K3 2.979(12) .
O33 W9 1.928(10) .
O33 W8 1.937(10) .
O34 W9 1.718(10) .
O34 K3 2.698(11) 2_656
O34 K2 3.166(11) .
O35 W10 1.915(10) .
O35 W9 1.952(10) .
O36 W10 1.723(10) .
O37 W10 1.909(10) .
O37 W8 1.915(10) .
O1H Ti1 2.136(11) .
O2H Ti2 2.263(11) .
O3H Ti3 2.163(14) .
O4H Ti4 2.073(12) .
O1M Ti1 1.805(10) .
O1M Ti2 1.846(11) .
O2M Ti2 1.763(11) .
O2M Ti3 1.843(11) .
O3M Ti3 1.814(11) .
O3M Ti4 1.817(11) .
O1O K5 2.809(15) 1_655
O1O K4 2.862(15) 2_766
O2O Ti1 2.020(11) .
O3O K4 3.237(14) 2_766
O4O Ti1 2.092(11) .
O5O K6 2.68(2) 2_665
O6O Ti2 2.005(12) .
O7O K6 3.41(2) .
O8O Ti2 2.053(13) .
O8O K5 2.880(15) .
O9O K6 2.74(2) 2_665
O10O Ti3 2.055(12) .
O11O Ti3 2.064(12) .
O11O K1 2.641(12) .
O12O K6 2.585(15) .
O12O K6 2.718(15) 2_665
O13O K6 2.646(15) 1_655
O13O K1 2.837(14) 1_655
O13O K5 3.342(16) 1_655
O14O Ti4 2.060(12) .
O15O K1 2.729(12) 1_655
O16O Ti4 2.090(12) .
Ti3 K1 4.029(5) .
W1 K2 3.844(4) 1_655
W3 K3 3.807(4) .
W3 K4 3.885(6) .
W4 K2 3.771(4) .
W4 K5 4.129(7) .
W5 K1 3.760(4) 2_655
W5 K1 3.883(4) .
W6 K1 4.099(4) 2_655
W7 K2 4.042(4) 1_655
W8 K3 3.782(4) .
W9 K2 3.863(4) .
K1 O17 2.670(11) 2_655
K1 O15O 2.729(12) 1_455
K1 O13O 2.837(14) 1_455
K1 O3S 3.022(14) .
K1 O16 3.193(12) 2_655
K1 C8 3.477(16) 1_455
K1 C7 3.502(19) 1_455
K1 W5 3.760(4) 2_655
K2 O32 2.683(12) 2_656
K2 O6S 2.939(18) .
K2 O4S 2.947(15) .
K2 O9 2.984(12) 1_455
K2 O4 3.127(11) 1_455
K2 W1 3.844(4) 1_455
K2 W7 4.042(4) 1_455
K3 O34 2.698(11) 2_656
K3 O1S 2.796(13) .
K3 O20 3.031(12) 2_756
K3 O10S 3.33(3) .
K3 K4 4.444(8) .
K3 K2 4.527(6) 2_656
K4 O10S 2.73(3) .
K4 O1O 2.862(15) 2_766
K4 O6S 2.902(19) .
K4 O3O 3.237(14) 2_766
K4 K5 4.669(10) 2_666
K4 K4 4.671(12) 2_666
K5 O11S 2.77(3) .
K5 O2 2.804(13) 1_455
K5 O1O 2.809(15) 1_455
K5 O13O 3.342(16) 1_455
K5 K6 4.397(11) .
K5 K4 4.669(10) 2_666
K6 O13O 2.646(15) 1_455
K6 O5O 2.68(2) 2_665
K6 O12O 2.718(15) 2_665
K6 O9O 2.74(2) 2_665
K6 C5 3.38(2) 2_665
K6 C6 3.439(18) 2_665
K6 C7 3.50(2) 1_455
K6 C3 3.51(2) 2_665
K6 K6 4.131(17) 2_665
